data_1513263
loop_
_publ_author_name
'Olive, Alexandre G. L.'
'Raffy, Guillaume'
'Allouchi, Hassan'
'L\'eger, Jean-Michel'
'Del Guerzo, Andr\'e'
'Desvergne, Jean-Pierre'

_publ_section_title
;
 Striking Correlation between the Unusual Trigonal Crystal Packing and the
 Ability to Self-Assemble into Nanofibers of
 2,3-Di-n-alkyloxyanthracenes&#x2020;
;
_journal_issue 15
_journal_name_full Langmuir
_journal_page_first 8606
_journal_page_last 8614
_journal_paper_doi 10.1021/la804206n
_journal_volume 25
_journal_year 2009
_chemical_formula_sum 'C24 H30 O2'
_chemical_formula_weight 350.48
_chemical_name_systematic
; 
 ? 
;
_space_group_IT_number 147
_symmetry_cell_setting trigonal
_symmetry_space_group_name_Hall '-P 3'
_symmetry_space_group_name_H-M 'P -3'
_atom_sites_solution_hydrogens geom
_atom_sites_solution_primary direct
_atom_sites_solution_secondary difmap
_audit_creation_method SHELXL-97
_cell_angle_alpha 90.00
_cell_angle_beta 90.00
_cell_angle_gamma 120.00
_cell_formula_units_Z 6
_cell_length_a 14.5525(8)
_cell_length_b 14.5525(8)
_cell_length_c 17.0822(17)
_cell_measurement_reflns_used 2560
_cell_measurement_temperature 213(2)
_cell_measurement_theta_max 62.38
_cell_measurement_theta_min 6.61
_cell_volume 3132.9(4)
_computing_cell_refinement CrystalClear
_computing_data_collection CrystalClear
_computing_data_reduction CrystalClear
_computing_structure_refinement 'SHELXL-97 (Sheldrick, 1997)'
_computing_structure_solution 'SHELXS-97 (Sheldrick, 1990)'
_diffrn_ambient_temperature 213(2)
_diffrn_measured_fraction_theta_full 0.784
_diffrn_measured_fraction_theta_max 0.784
_diffrn_measurement_device_type 'Rigaku RAXIS Rapid'
_diffrn_measurement_method \w-scans
_diffrn_radiation_monochromator confocal
_diffrn_radiation_source 'micro-focus rotating anode'
_diffrn_radiation_type CuK\a
_diffrn_radiation_wavelength 1.54180
_diffrn_reflns_av_R_equivalents 0.1281
_diffrn_reflns_av_sigmaI/netI 0.0522
_diffrn_reflns_limit_h_max 16
_diffrn_reflns_limit_h_min -16
_diffrn_reflns_limit_k_max 16
_diffrn_reflns_limit_k_min -16
_diffrn_reflns_limit_l_max 14
_diffrn_reflns_limit_l_min -13
_diffrn_reflns_number 13345
_diffrn_reflns_theta_full 62.38
_diffrn_reflns_theta_max 62.38
_diffrn_reflns_theta_min 6.61
_exptl_absorpt_coefficient_mu 0.533
_exptl_absorpt_correction_T_max 0.9486
_exptl_absorpt_correction_T_min 0.9243
_exptl_absorpt_correction_type multi-scan
_exptl_absorpt_process_details CrystalClear
_exptl_crystal_density_diffrn 1.115
_exptl_crystal_density_method 'not measured'
_exptl_crystal_F_000 1140
_exptl_crystal_size_max 0.15
_exptl_crystal_size_mid 0.15
_exptl_crystal_size_min 0.10
_refine_diff_density_max 0.272
_refine_diff_density_min -0.244
_refine_diff_density_rms 0.039
_refine_ls_extinction_method none
_refine_ls_goodness_of_fit_ref 1.065
_refine_ls_hydrogen_treatment constr
_refine_ls_matrix_type full
_refine_ls_number_parameters 237
_refine_ls_number_reflns 2620
_refine_ls_number_restraints 0
_refine_ls_restrained_S_all 1.065
_refine_ls_R_factor_all 0.0813
_refine_ls_R_factor_gt 0.0794
_refine_ls_shift/su_max 0.072
_refine_ls_shift/su_mean 0.014
_refine_ls_structure_factor_coef Fsqd
_refine_ls_weighting_details 'calc w=1/[\s^2^(Fo^2^)+(0.1698P)^2^+0.8480P] where P=(Fo^2^+2Fc^2^)/3'
_refine_ls_weighting_scheme calc
_refine_ls_wR_factor_gt 0.2672
_refine_ls_wR_factor_ref 0.2729
_reflns_number_gt 2560
_reflns_number_total 2620
_reflns_threshold_expression >2sigma(I)
_cod_data_source_file la804206nsup4.cif
_cod_data_source_block DPtOA-1
_cod_original_sg_symbol_H-M P-3
_cod_database_code 1513263

loop_
_symmetry_equiv_pos_as_xyz
'x, y, z'
'-y, x-y, z'
'-x+y, -x, z'
'-x, -y, -z'
'y, -x+y, -z'
'x-y, x, -z'

loop_
_atom_site_label
_atom_site_type_symbol
_atom_site_fract_x
_atom_site_fract_y
_atom_site_fract_z
_atom_site_U_iso_or_equiv
_atom_site_adp_type
_atom_site_occupancy
_atom_site_symmetry_multiplicity
_atom_site_calc_flag
_atom_site_refinement_flags
C1 C 0.7378(2) 0.0934(3) -0.2840(3) 0.0901(12) Uani 1 1 d .
H1 H 0.7172 0.0210 -0.2829 0.108 Uiso 1 1 calc R
C2 C 0.7471(3) 0.1420(3) -0.3542(3) 0.0966(13) Uani 1 1 d .
H2 H 0.7332 0.1031 -0.4009 0.116 Uiso 1 1 calc R
C3 C 0.7776(3) 0.2510(4) -0.3571(3) 0.0975(13) Uani 1 1 d .
H3 H 0.7843 0.2842 -0.4056 0.117 Uiso 1 1 calc R
C4 C 0.7970(2) 0.3073(3) -0.2899(3) 0.0865(12) Uani 1 1 d .
H4 H 0.8171 0.3794 -0.2927 0.104 Uiso 1 1 calc R
C5 C 0.7879(2) 0.2599(2) -0.2149(2) 0.0727(10) Uani 1 1 d .
C6 C 0.7588(2) 0.1504(2) -0.2127(3) 0.0757(11) Uani 1 1 d .
C7 C 0.7528(2) 0.1041(2) -0.1401(2) 0.0790(11) Uani 1 1 d .
H7 H 0.7316 0.0316 -0.1381 0.095 Uiso 1 1 calc R
C8 C 0.77731(19) 0.1616(2) -0.0703(2) 0.0688(10) Uani 1 1 d .
C9 C 0.80437(19) 0.2707(2) -0.0733(2) 0.0669(10) Uani 1 1 d .
C10 C 0.8085(2) 0.3171(2) -0.1456(2) 0.0730(11) Uani 1 1 d .
H10 H 0.8256 0.3885 -0.1475 0.088 Uiso 1 1 calc R
C11 C 0.7797(2) 0.1165(2) 0.0029(2) 0.0725(10) Uani 1 1 d .
H11 H 0.7597 0.0444 0.0055 0.087 Uiso 1 1 calc R
C12 C 0.81020(19) 0.1759(2) 0.0686(2) 0.0682(10) Uani 1 1 d .
C13 C 0.8339(2) 0.2852(2) 0.0664(2) 0.0699(10) Uani 1 1 d .
C14 C 0.8298(2) 0.3294(2) -0.0018(2) 0.0695(10) Uani 1 1 d .
H14 H 0.8438 0.3998 -0.0024 0.083 Uiso 1 1 calc R
O15 O 0.82267(15) 0.14423(13) 0.14143(14) 0.0758(8) Uani 1 1 d .
C16 C 0.8063(2) 0.0383(2) 0.1485(2) 0.0816(11) Uani 1 1 d .
H16A H 0.8427 0.0240 0.1060 0.098 Uiso 1 1 calc R
H16B H 0.7305 -0.0141 0.1457 0.098 Uiso 1 1 calc R
C17 C 0.8510(2) 0.0317(2) 0.2267(2) 0.0827(11) Uani 1 1 d .
H17A H 0.8449 -0.0383 0.2310 0.099 Uiso 1 1 calc R
H17B H 0.9267 0.0848 0.2277 0.099 Uiso 1 1 calc R
C18 C 0.7998(2) 0.0483(2) 0.2970(2) 0.0787(11) Uani 1 1 d .
H18A H 0.7242 -0.0052 0.2971 0.094 Uiso 1 1 calc R
H18B H 0.8056 0.1182 0.2933 0.094 Uiso 1 1 calc R
C19 C 0.8490(3) 0.0415(3) 0.3740(3) 0.0969(13) Uani 1 1 d .
H19A H 0.8446 -0.0279 0.3768 0.116 Uiso 1 1 calc R
H19B H 0.9243 0.0958 0.3739 0.116 Uiso 1 1 calc R
C20 C 0.7983(4) 0.0557(4) 0.4455(3) 0.1168(15) Uani 1 1 d .
H20A H 0.8338 0.0498 0.4918 0.175 Uiso 1 1 calc R
H20B H 0.7240 0.0013 0.4469 0.175 Uiso 1 1 calc R
H20C H 0.8044 0.1251 0.4444 0.175 Uiso 1 1 calc R
O21 O 0.85981(15) 0.33317(14) 0.13771(14) 0.0772(8) Uani 1 1 d .
C22 C 0.8832(3) 0.4412(2) 0.1433(2) 0.0878(12) Uani 1 1 d .
H22A H 0.8184 0.4450 0.1362 0.105 Uiso 1 1 calc R
H22B H 0.9343 0.4845 0.1028 0.105 Uiso 1 1 calc R
C23 C 0.9292(3) 0.4811(2) 0.2235(3) 0.0925(12) Uani 1 1 d .
H23A H 0.9967 0.4816 0.2272 0.111 Uiso 1 1 calc R
H23B H 0.9453 0.5548 0.2280 0.111 Uiso 1 1 calc R
C24 C 0.8622(3) 0.4207(3) 0.2921(3) 0.0994(14) Uani 1 1 d .
H24A H 0.8464 0.3470 0.2886 0.119 Uiso 1 1 calc R
H24B H 0.7947 0.4203 0.2893 0.119 Uiso 1 1 calc R
C25 C 0.9138(4) 0.4659(3) 0.3707(3) 0.1167(17) Uani 1 1 d .
H25A H 0.9856 0.4757 0.3700 0.140 Uiso 1 1 calc R
H25B H 0.9210 0.5362 0.3765 0.140 Uiso 1 1 calc R
C26 C 0.8588(5) 0.4030(5) 0.4394(4) 0.159(2) Uani 1 1 d .
H26A H 0.8987 0.4385 0.4861 0.238 Uiso 1 1 calc R
H26B H 0.8524 0.3336 0.4354 0.238 Uiso 1 1 calc R
H26C H 0.7886 0.3951 0.4425 0.238 Uiso 1 1 calc R

loop_
_atom_site_aniso_label
_atom_site_aniso_U_11
_atom_site_aniso_U_22
_atom_site_aniso_U_33
_atom_site_aniso_U_23
_atom_site_aniso_U_13
_atom_site_aniso_U_12
C1 0.0684(18) 0.084(2) 0.110(4) -0.008(2) 0.0003(18) 0.0324(16)
C2 0.074(2) 0.114(3) 0.093(4) -0.010(2) 0.0038(19) 0.0412(19)
C3 0.076(2) 0.112(3) 0.105(4) 0.015(3) 0.002(2) 0.048(2)
C4 0.0648(17) 0.089(2) 0.107(4) 0.004(2) 0.0005(18) 0.0391(16)
C5 0.0542(14) 0.0766(19) 0.090(4) 0.0064(19) 0.0016(15) 0.0345(13)
C6 0.0512(14) 0.0678(18) 0.103(4) -0.0045(18) 0.0027(15) 0.0257(12)
C7 0.0560(15) 0.0544(15) 0.119(4) -0.0036(18) 0.0074(16) 0.0215(12)
C8 0.0481(13) 0.0523(14) 0.102(3) 0.0022(16) 0.0077(14) 0.0222(11)
C9 0.0498(13) 0.0566(15) 0.094(3) 0.0037(15) 0.0035(13) 0.0267(11)
C10 0.0572(15) 0.0589(16) 0.103(4) 0.0070(17) 0.0033(15) 0.0289(12)
C11 0.0574(15) 0.0441(14) 0.112(3) 0.0014(15) 0.0092(15) 0.0222(11)
C12 0.0516(13) 0.0490(14) 0.102(3) 0.0060(15) 0.0072(14) 0.0238(11)
C13 0.0532(14) 0.0482(14) 0.109(3) 0.0006(15) 0.0058(14) 0.0256(11)
C14 0.0573(15) 0.0493(14) 0.103(3) 0.0024(15) 0.0026(15) 0.0274(11)
O15 0.0740(12) 0.0469(10) 0.108(2) 0.0036(10) 0.0053(11) 0.0314(9)
C16 0.0746(18) 0.0480(14) 0.128(4) 0.0062(15) 0.0060(18) 0.0348(13)
C17 0.0661(16) 0.0655(16) 0.126(4) 0.0021(17) -0.0036(17) 0.0402(14)
C18 0.0601(15) 0.0610(16) 0.118(4) 0.0034(16) -0.0075(16) 0.0328(13)
C19 0.084(2) 0.093(2) 0.122(4) 0.001(2) -0.013(2) 0.0494(18)
C20 0.125(3) 0.127(3) 0.113(5) 0.004(3) -0.012(3) 0.074(3)
O21 0.0753(12) 0.0483(10) 0.111(2) -0.0015(10) -0.0007(11) 0.0331(9)
C22 0.099(2) 0.0510(15) 0.117(4) -0.0042(16) -0.005(2) 0.0398(15)
C23 0.095(2) 0.0537(16) 0.125(4) -0.0070(18) -0.002(2) 0.0347(16)
C24 0.091(2) 0.077(2) 0.133(5) 0.000(2) 0.007(2) 0.0444(19)
C25 0.119(3) 0.087(2) 0.138(5) -0.014(3) 0.003(3) 0.047(2)
C26 0.145(4) 0.141(4) 0.163(7) 0.020(4) 0.019(4) 0.051(4)

loop_
_atom_type_symbol
_atom_type_description
_atom_type_scat_dispersion_real
_atom_type_scat_dispersion_imag
_atom_type_scat_source
C C 0.0181 0.0091 'International Tables Vol C Tables 4.2.6.8 and 6.1.1.4'
H H 0.0000 0.0000 'International Tables Vol C Tables 4.2.6.8 and 6.1.1.4'
O O 0.0492 0.0322 'International Tables Vol C Tables 4.2.6.8 and 6.1.1.4'

loop_
_geom_angle_atom_site_label_1
_geom_angle_atom_site_label_2
_geom_angle_atom_site_label_3
_geom_angle
C2 C1 C6 121.0(4)
C1 C2 C3 120.3(4)
C4 C3 C2 120.1(4)
C3 C4 C5 121.7(4)
C10 C5 C4 122.2(3)
C10 C5 C6 119.9(3)
C4 C5 C6 117.8(3)
C7 C6 C1 122.5(3)
C7 C6 C5 118.4(3)
C1 C6 C5 119.1(4)
C6 C7 C8 122.3(3)
C7 C8 C11 122.1(3)
C7 C8 C9 118.6(3)
C11 C8 C9 119.2(3)
C10 C9 C14 122.2(3)
C10 C9 C8 119.4(3)
C14 C9 C8 118.5(3)
C9 C10 C5 121.3(3)
C12 C11 C8 120.9(3)
C11 C12 O15 126.7(2)
C11 C12 C13 120.1(3)
O15 C12 C13 113.2(3)
C14 C13 O21 126.7(2)
C14 C13 C12 120.2(3)
O21 C13 C12 113.1(3)
C13 C14 C9 121.0(3)
C12 O15 C16 117.2(2)
O15 C16 C17 107.2(2)
C18 C17 C16 115.8(3)
C17 C18 C19 113.3(3)
C20 C19 C18 114.6(3)
C13 O21 C22 118.4(2)
O21 C22 C23 107.4(3)
C24 C23 C22 116.8(3)
C23 C24 C25 113.7(4)
C26 C25 C24 116.3(4)

loop_
_geom_bond_atom_site_label_1
_geom_bond_atom_site_label_2
_geom_bond_distance
C1 C2 1.364(5)
C1 C6 1.418(5)
C2 C3 1.417(6)
C3 C4 1.356(5)
C4 C5 1.428(5)
C5 C10 1.392(4)
C5 C6 1.429(4)
C6 C7 1.393(5)
C7 C8 1.398(4)
C8 C11 1.420(4)
C8 C9 1.433(4)
C9 C10 1.394(4)
C9 C14 1.428(4)
C11 C12 1.349(4)
C12 O15 1.370(4)
C12 C13 1.450(4)
C13 C14 1.347(4)
C13 O21 1.360(4)
O15 C16 1.443(3)
C16 C17 1.510(4)
C17 C18 1.494(5)
C18 C19 1.524(5)
C19 C20 1.494(6)
O21 C22 1.435(3)
C22 C23 1.508(5)
C23 C24 1.496(5)
C24 C25 1.519(6)
C25 C26 1.457(7)

loop_
_geom_torsion_atom_site_label_1
_geom_torsion_atom_site_label_2
_geom_torsion_atom_site_label_3
_geom_torsion_atom_site_label_4
_geom_torsion
C6 C1 C2 C3 -0.3(5)
C1 C2 C3 C4 -0.4(5)
C2 C3 C4 C5 0.1(5)
C3 C4 C5 C10 179.4(3)
C3 C4 C5 C6 0.9(4)
C2 C1 C6 C7 -178.3(3)
C2 C1 C6 C5 1.4(4)
C10 C5 C6 C7 -0.5(4)
C4 C5 C6 C7 178.0(2)
C10 C5 C6 C1 179.8(3)
C4 C5 C6 C1 -1.6(4)
C1 C6 C7 C8 177.7(2)
C5 C6 C7 C8 -2.0(4)
C6 C7 C8 C11 -174.7(2)
C6 C7 C8 C9 3.1(4)
C7 C8 C9 C10 -1.8(3)
C11 C8 C9 C10 176.1(2)
C7 C8 C9 C14 -179.7(2)
C11 C8 C9 C14 -1.9(3)
C14 C9 C10 C5 177.2(2)
C8 C9 C10 C5 -0.6(4)
C4 C5 C10 C9 -176.7(2)
C6 C5 C10 C9 1.8(4)
C7 C8 C11 C12 175.7(2)
C9 C8 C11 C12 -2.1(4)
C8 C11 C12 O15 -175.4(2)
C8 C11 C12 C13 4.4(4)
C11 C12 C13 C14 -2.7(4)
O15 C12 C13 C14 177.1(2)
C11 C12 C13 O21 177.8(2)
O15 C12 C13 O21 -2.4(3)
O21 C13 C14 C9 178.1(2)
C12 C13 C14 C9 -1.4(4)
C10 C9 C14 C13 -174.3(2)
C8 C9 C14 C13 3.6(4)
C11 C12 O15 C16 3.0(4)
C13 C12 O15 C16 -176.8(2)
C12 O15 C16 C17 165.8(2)
O15 C16 C17 C18 61.9(3)
C16 C17 C18 C19 -179.6(2)
C17 C18 C19 C20 -178.9(3)
C14 C13 O21 C22 1.6(4)
C12 C13 O21 C22 -178.9(2)
C13 O21 C22 C23 -169.3(2)
O21 C22 C23 C24 -57.8(4)
C22 C23 C24 C25 -179.9(3)
C23 C24 C25 C26 -172.3(4)
